data_7243368
loop_
_publ_author_name
'Deng, Liming'
'Zhao, Huihui'
'Liu, Kang'
'Ma, Dingxuan'

_publ_section_title
;
 Efficient luminescence sensing in two lanthanide metal--organic
 frameworks with rich uncoordinated Lewis basic sites
;
_journal_issue 37
_journal_name_full CrystEngComm
_journal_page_first 6591
_journal_page_last 6598
_journal_paper_doi 10.1039/D1CE00923K
_journal_volume 23
_journal_year 2021
_chemical_formula_moiety 'C21 H14 Eu N6 O7, H2 O'
_chemical_formula_sum 'C21 H15 Eu N6 O8'
_chemical_formula_weight 631.35
_space_group_crystal_system triclinic
_space_group_IT_number 2
_space_group_name_Hall '-P 1'
_space_group_name_H-M_alt 'P -1'
_atom_sites_solution_hydrogens mixed
_atom_sites_solution_primary iterative
_audit_creation_date 2019-01-18
_audit_creation_method
;
Olex2 1.2
(compiled 2013.09.17 svn.r2790 for OlexSys, GUI svn.r4601)
;
_audit_update_record
;
2020-05-11 deposited with the CCDC.	2021-08-12 downloaded from the CCDC.
;
_cell_angle_alpha 64.998(7)
_cell_angle_beta 76.806(7)
_cell_angle_gamma 82.831(6)
_cell_formula_units_Z 2
_cell_length_a 9.9901(8)
_cell_length_b 10.1477(7)
_cell_length_c 11.9438(9)
_cell_measurement_reflns_used 4050
_cell_measurement_temperature 293(2)
_cell_measurement_theta_max 29.1860
_cell_measurement_theta_min 3.5180
_cell_volume 1067.84(15)
_computing_cell_refinement
;
CrysAlisPro, Agilent Technologies,
Version 1.171.36.28 (release 01-02-2013 CrysAlis171 .NET)
(compiled Feb  1 2013,16:14:44)
;
_computing_data_collection
;
CrysAlisPro, Agilent Technologies,
Version 1.171.36.28 (release 01-02-2013 CrysAlis171 .NET)
(compiled Feb  1 2013,16:14:44)
;
_computing_data_reduction
;
CrysAlisPro, Agilent Technologies,
Version 1.171.36.28 (release 01-02-2013 CrysAlis171 .NET)
(compiled Feb  1 2013,16:14:44)
;
_computing_molecular_graphics
;
O. V. Dolomanov, L. J. Bourhis, R. J. Gildea, J. A. K. Howard and H. Puschmann,
OLEX2: a complete structure solution, refinement and analysis program.
J. Appl. Cryst. (2009). 42, 339-341.
;
_computing_publication_material
;
O. V. Dolomanov, L. J. Bourhis, R. J. Gildea, J. A. K. Howard and H. Puschmann,
OLEX2: a complete structure solution, refinement and analysis program.
J. Appl. Cryst. (2009). 42, 339-341.
;
_computing_structure_refinement
;
SHELX, G.M. Sheldrick, Acta Cryst.
(2008). A64, 112-122
;
_computing_structure_solution 'SUPERFLIP, J. Appl. Cryst. (2007) 40, 786-790'
_diffrn_ambient_temperature 293(2)
_diffrn_detector_area_resol_mean 10.5095
_diffrn_measured_fraction_theta_full 0.9991
_diffrn_measured_fraction_theta_max 0.5594
_diffrn_measurement_device_type 'Xcalibur, Atlas, Gemini ultra'
_diffrn_measurement_method '\w scans'
_diffrn_orient_matrix_UB_11 0.0414719000
_diffrn_orient_matrix_UB_12 -0.0114923000
_diffrn_orient_matrix_UB_13 0.0444484000
_diffrn_orient_matrix_UB_21 -0.0593090000
_diffrn_orient_matrix_UB_22 0.0068992000
_diffrn_orient_matrix_UB_23 0.0432299000
_diffrn_orient_matrix_UB_31 -0.0092785000
_diffrn_orient_matrix_UB_32 -0.0759913000
_diffrn_orient_matrix_UB_33 0.0248852000
_diffrn_radiation_monochromator graphite
_diffrn_radiation_type 'Mo K\a'
_diffrn_radiation_wavelength 0.7107
_diffrn_reflns_av_R_equivalents 0.0482
_diffrn_reflns_av_unetI/netI 0.0813
_diffrn_reflns_Laue_measured_fraction_full 0.997
_diffrn_reflns_Laue_measured_fraction_max 0.841
_diffrn_reflns_limit_h_max 13
_diffrn_reflns_limit_h_min -13
_diffrn_reflns_limit_k_max 14
_diffrn_reflns_limit_k_min -13
_diffrn_reflns_limit_l_max 14
_diffrn_reflns_limit_l_min -16
_diffrn_reflns_number 8795
_diffrn_reflns_point_group_measured_fraction_full 0.997
_diffrn_reflns_point_group_measured_fraction_max 0.841
_diffrn_reflns_theta_full 25.214
_diffrn_reflns_theta_max 29.793
_diffrn_reflns_theta_min 2.547
_diffrn_source 'Enhance (Mo) X-ray Source'
_exptl_absorpt_coefficient_mu 3.002
_exptl_absorpt_correction_T_max 1.00000
_exptl_absorpt_correction_T_min 0.76149
_exptl_absorpt_correction_type multi-scan
_exptl_absorpt_process_details
;
CrysAlisPro, Agilent Technologies,
Version 1.171.36.28 (release 01-02-2013 CrysAlis171 .NET)
(compiled Feb  1 2013,16:14:44)
Empirical absorption correction using spherical harmonics,
 implemented in SCALE3 ABSPACK scaling algorithm.
;
_exptl_crystal_colour colorless
_exptl_crystal_density_diffrn 1.964
_exptl_crystal_description block
_exptl_crystal_F_000 620
_exptl_crystal_size_max 0.33
_exptl_crystal_size_mid 0.24
_exptl_crystal_size_min 0.19
_refine_diff_density_max 1.433
_refine_diff_density_min -1.088
_refine_diff_density_rms 0.161
_refine_ls_extinction_method none
_refine_ls_goodness_of_fit_ref 0.976
_refine_ls_hydrogen_treatment constr
_refine_ls_matrix_type full
_refine_ls_number_parameters 329
_refine_ls_number_reflns 5152
_refine_ls_number_restraints 0
_refine_ls_restrained_S_all 0.976
_refine_ls_R_factor_all 0.0460
_refine_ls_R_factor_gt 0.0364
_refine_ls_shift/su_max 0.001
_refine_ls_shift/su_mean 0.000
_refine_ls_structure_factor_coef Fsqd
_refine_ls_weighting_details
;
 w=1/[\s^2^(Fo^2^)]
 where P=(Fo^2^+2Fc^2^)/3
;
_refine_ls_weighting_scheme calc
_refine_ls_wR_factor_gt 0.0696
_refine_ls_wR_factor_ref 0.0739
_reflns_Friedel_coverage 0.000
_reflns_number_gt 4472
_reflns_number_total 5152
_reflns_threshold_expression 'I > 2\s(I)'
_cod_data_source_file d1ce00923k2.cif
_cod_data_source_block aa-hnsf-20
_cod_depositor_comments 'Adding full bibliography for 7243368--7243369.cif.'
_cod_original_cell_volume 1067.85(15)
_cod_database_code 7243368
_shelxl_version_number 2013-2
_chemical_oxdiff_formula 'C1 O1 Zn1'
_shelx_space_group_comment
;
The symmetry employed for this shelxl refinement is uniquely defined
by the following loop, which should always be used as a source of
symmetry information in preference to the above space-group names.
They are only intended as comments.
;
_reflns_odcompleteness_completeness 99.91
_reflns_odcompleteness_iscentric 1
_reflns_odcompleteness_theta 26.32
_olex2_refinement_description
;
1. Others
 Fixed Uiso: H1A(0.053) H1B(0.053) H8A(0.078) H8B(0.078) H3(0.027) H5(0.042)
 H6(0.048) H7(0.038) H10(0.027) H12(0.029) H13(0.064) H14(0.07) H16(0.022)
 H19(0.048) H20(0.058) H21(0.037)
 Fixed X: H1A(0.1002) H1B(0.1923) H8A(0.359) H8B(0.3782) H3(0.3558) H5(0.4726)
 H6(0.3458) H7(0.3646) H10(-0.0583) H12(-0.1032) H13(0.2283) H14(0.2133) H16(-
 0.3548) H19(-0.2337) H20(-0.232) H21(-0.533)
 Fixed Y: H1A(0.1145) H1B(0.2298) H8A(0.1893) H8B(0.3369) H3(0.3074)
 H5(0.9091) H6(0.9024) H7(0.6501) H10(-0.1366) H12(0.3748) H13(0.326)
 H14(0.5733) H16(-0.1471) H19(0.1416) H20(0.3764) H21(0.4007)
 Fixed Z: H1A(0.7964) H1B(0.7502) H8A(0.585) H8B(0.5438) H3(1.115) H5(0.8125)
 H6(0.53) H7(0.68) H10(1.4065) H12(1.2651) H13(1.4072) H14(1.2508) H16(1.131)
 H19(0.6852) H20(0.5051) H21(0.7664)
;
_olex2_submission_special_instructions 'No special instructions were received'

loop_
_space_group_symop_operation_xyz
'x, y, z'
'-x, -y, -z'

loop_
_atom_site_label
_atom_site_type_symbol
_atom_site_fract_x
_atom_site_fract_y
_atom_site_fract_z
_atom_site_U_iso_or_equiv
_atom_site_adp_type
_atom_site_occupancy
_atom_site_site_symmetry_order
_atom_site_calc_flag
_atom_site_refinement_flags_posn
_atom_site_refinement_flags_adp
_atom_site_refinement_flags_occupancy
_atom_site_disorder_assembly
_atom_site_disorder_group
Eu1 Eu 0.01271(2) 0.25885(2) 0.96685(2) 0.01448(7) Uani 1 1 d . . . . .
O1 O 0.1057(3) 0.2070(3) 0.7785(3) 0.0354(8) Uani 1 1 d . . . . .
H1A H 0.1002 0.1145 0.7964 0.053 Uiso 1 1 d R U . . .
H1B H 0.1923 0.2298 0.7502 0.053 Uiso 1 1 d R U . . .
O2 O 0.2115(3) 0.4001(3) 0.9101(3) 0.0214(6) Uani 1 1 d . . . . .
O3 O -0.1458(3) 0.4059(3) 1.0467(3) 0.0270(7) Uani 1 1 d . . . . .
O4 O -0.1925(3) 0.1970(3) 0.9334(3) 0.0290(8) Uani 1 1 d . . . . .
O5 O 0.1296(3) 0.0334(3) 1.0201(3) 0.0323(8) Uani 1 1 d . . . . .
O6 O -0.0879(3) 0.0879(3) 1.1909(3) 0.0226(6) Uani 1 1 d . . . . .
O7 O 0.0929(3) 0.2115(3) 1.1593(3) 0.0282(7) Uani 1 1 d . . . . .
O8 O 0.3336(4) 0.2641(4) 0.6003(4) 0.0517(10) Uani 1 1 d G . . . .
H8A H 0.3590 0.1893 0.5850 0.078 Uiso 1 1 d G U . . .
H8B H 0.3782 0.3369 0.5438 0.078 Uiso 1 1 d G U . . .
N1 N -0.0347(4) 0.4796(4) 0.7778(4) 0.0262(9) Uani 1 1 d . . . . .
N2 N 0.0503(4) 0.2964(4) 1.3622(3) 0.0243(8) Uani 1 1 d . . . . .
N3 N 0.4301(3) 0.7345(4) 0.7878(4) 0.0222(8) Uani 1 1 d . . . . .
N4 N 0.4080(5) 0.9631(4) 0.6532(4) 0.0431(11) Uani 1 1 d . . . . .
N5 N -0.3990(3) 0.2320(4) 0.7724(3) 0.0198(8) Uani 1 1 d . . . . .
N6 N -0.3936(4) 0.4435(4) 0.6080(4) 0.0385(11) Uani 1 1 d . . . . .
C1 C 0.2321(4) 0.4992(4) 0.9407(4) 0.0178(8) Uani 1 1 d . . . . .
C2 C 0.3741(4) 0.5005(4) 0.9669(4) 0.0182(9) Uani 1 1 d . . . . .
C3 C 0.4134(4) 0.3856(4) 1.0685(4) 0.0222(9) Uani 1 1 d . . . . .
H3 H 0.3558 0.3074 1.1150 0.027 Uiso 1 1 calc R U . . .
C4 C 0.4621(4) 0.6158(4) 0.8968(4) 0.0201(9) Uani 1 1 d . . . . .
C5 C 0.4427(5) 0.8765(5) 0.7606(5) 0.0352(12) Uani 1 1 d . . . . .
H5 H 0.4726 0.9091 0.8125 0.042 Uiso 1 1 calc R U . . .
C6 C 0.3731(5) 0.8721(6) 0.6068(5) 0.0396(13) Uani 1 1 d . . . . .
H6 H 0.3458 0.9024 0.5300 0.048 Uiso 1 1 calc R U . . .
C7 C 0.3842(5) 0.7321(5) 0.6889(5) 0.0314(11) Uani 1 1 d . . . . .
H7 H 0.3646 0.6501 0.6800 0.038 Uiso 1 1 calc R U . . .
C8 C -0.0008(4) 0.1264(4) 1.2316(4) 0.0219(9) Uani 1 1 d . . . . .
C9 C -0.0054(4) 0.0653(4) 1.3703(4) 0.0192(9) Uani 1 1 d . . . . .
C10 C -0.0338(4) -0.0812(4) 1.4435(4) 0.0224(9) Uani 1 1 d . . . . .
H10 H -0.0583 -0.1366 1.4065 0.027 Uiso 1 1 calc R U . . .
C11 C 0.0265(4) 0.1451(4) 1.4314(4) 0.0202(9) Uani 1 1 d . . . . .
C12 C -0.0219(5) 0.3946(4) 1.2796(4) 0.0244(10) Uani 1 1 d . . . . .
H12 H -0.1032 0.3748 1.2651 0.029 Uiso 1 1 calc R U . . .
C13 C 0.1604(6) 0.3655(5) 1.3592(6) 0.0535(18) Uani 1 1 d . . . . .
H13 H 0.2283 0.3260 1.4072 0.064 Uiso 1 1 calc R U . . .
C14 C 0.1509(6) 0.5014(6) 1.2733(6) 0.058(2) Uani 1 1 d . . . . .
H14 H 0.2133 0.5733 1.2508 0.070 Uiso 1 1 calc R U . . .
C15 C -0.2150(4) 0.0686(4) 0.9576(4) 0.0199(9) Uani 1 1 d . . . . .
C16 C -0.4136(4) -0.0866(4) 1.0787(4) 0.0187(9) Uani 1 1 d . . . . .
H16 H -0.3548 -0.1471 1.1310 0.022 Uiso 1 1 calc R U . . .
C17 C -0.3611(4) 0.0329(4) 0.9716(4) 0.0163(8) Uani 1 1 d . . . . .
C18 C -0.4486(4) 0.1174(4) 0.8908(4) 0.0169(8) Uani 1 1 d . . . . .
C19 C -0.2929(5) 0.2213(6) 0.6806(5) 0.0401(13) Uani 1 1 d . . . . .
H19 H -0.2337 0.1416 0.6852 0.048 Uiso 1 1 calc R U . . .
C20 C -0.2932(6) 0.3522(6) 0.5818(5) 0.0485(15) Uani 1 1 d . . . . .
H20 H -0.2320 0.3764 0.5051 0.058 Uiso 1 1 calc R U . . .
C21 C -0.4571(5) 0.3665(5) 0.7235(5) 0.0307(11) Uani 1 1 d . . . . .
H21 H -0.5330 0.4007 0.7664 0.037 Uiso 1 1 calc R U . . .

loop_
_atom_site_aniso_label
_atom_site_aniso_U_11
_atom_site_aniso_U_22
_atom_site_aniso_U_33
_atom_site_aniso_U_23
_atom_site_aniso_U_13
_atom_site_aniso_U_12
Eu1 0.01351(10) 0.01379(10) 0.01357(12) -0.00137(8) -0.00528(7) -0.00204(7)
O1 0.045(2) 0.0297(18) 0.034(2) -0.0168(17) 0.0006(16) -0.0078(15)
O2 0.0179(14) 0.0213(15) 0.0268(18) -0.0099(14) -0.0045(13) -0.0056(12)
O3 0.0182(14) 0.0336(17) 0.032(2) -0.0167(16) -0.0073(14) 0.0066(13)
O4 0.0273(16) 0.0202(15) 0.039(2) -0.0051(15) -0.0153(15) -0.0096(13)
O5 0.0175(15) 0.0306(17) 0.043(2) -0.0101(16) -0.0102(15) 0.0085(13)
O6 0.0244(15) 0.0264(16) 0.0148(17) -0.0048(13) -0.0046(12) -0.0050(13)
O7 0.0307(17) 0.0322(17) 0.0186(18) -0.0036(14) -0.0065(14) -0.0117(14)
O8 0.051(2) 0.041(2) 0.048(3) -0.009(2) 0.003(2) -0.006(2)
N1 0.040(2) 0.0161(17) 0.020(2) 0.0001(16) -0.0160(18) -0.0033(16)
N2 0.039(2) 0.0144(16) 0.018(2) -0.0001(15) -0.0130(17) -0.0050(16)
N3 0.0198(17) 0.0205(18) 0.024(2) -0.0049(16) -0.0062(15) -0.0020(15)
N4 0.050(3) 0.024(2) 0.035(3) 0.003(2) -0.003(2) 0.003(2)
N5 0.0153(16) 0.0186(17) 0.022(2) -0.0040(16) -0.0051(15) -0.0037(14)
N6 0.044(2) 0.031(2) 0.028(3) 0.0040(19) -0.010(2) -0.010(2)
C1 0.0160(19) 0.020(2) 0.013(2) -0.0025(17) -0.0016(16) -0.0006(17)
C2 0.0142(18) 0.0190(19) 0.025(3) -0.0126(19) -0.0044(17) 0.0006(16)
C3 0.020(2) 0.020(2) 0.024(3) -0.0050(19) -0.0054(18) -0.0055(17)
C4 0.019(2) 0.0172(19) 0.025(3) -0.0082(19) -0.0066(18) -0.0008(17)
C5 0.043(3) 0.025(2) 0.036(3) -0.010(2) -0.005(2) -0.006(2)
C6 0.040(3) 0.042(3) 0.022(3) 0.003(2) -0.009(2) -0.004(2)
C7 0.033(2) 0.031(2) 0.027(3) -0.006(2) -0.009(2) -0.003(2)
C8 0.029(2) 0.0145(19) 0.018(2) -0.0016(18) -0.0058(19) -0.0008(18)
C9 0.023(2) 0.0179(19) 0.012(2) -0.0008(17) -0.0051(17) -0.0020(17)
C10 0.033(2) 0.019(2) 0.018(2) -0.0052(18) -0.0111(19) -0.0068(18)
C11 0.028(2) 0.0131(18) 0.017(2) -0.0015(17) -0.0080(18) -0.0038(17)
C12 0.033(2) 0.018(2) 0.020(2) -0.0024(19) -0.011(2) -0.0025(19)
C13 0.065(4) 0.027(3) 0.065(4) 0.008(3) -0.051(3) -0.014(3)
C14 0.076(4) 0.030(3) 0.066(5) 0.010(3) -0.054(4) -0.026(3)
C15 0.0174(19) 0.026(2) 0.015(2) -0.0054(18) -0.0053(17) -0.0025(18)
C16 0.0136(18) 0.0146(18) 0.023(2) -0.0006(17) -0.0073(16) -0.0001(15)
C17 0.0140(18) 0.0116(18) 0.025(2) -0.0082(17) -0.0061(16) -0.0008(15)
C18 0.0161(18) 0.0133(18) 0.019(2) -0.0038(17) -0.0036(16) -0.0028(16)
C19 0.039(3) 0.036(3) 0.035(3) -0.010(3) 0.003(2) 0.001(2)
C20 0.052(3) 0.055(4) 0.025(3) -0.009(3) 0.008(3) -0.013(3)
C21 0.029(2) 0.021(2) 0.032(3) -0.002(2) -0.006(2) 0.0015(19)

loop_
_atom_type_symbol
_atom_type_description
_atom_type_scat_dispersion_real
_atom_type_scat_dispersion_imag
_atom_type_scat_source
C C 0.0033 0.0016 'International Tables Vol C Tables 4.2.6.8 and 6.1.1.4'
H H 0.0000 0.0000 'International Tables Vol C Tables 4.2.6.8 and 6.1.1.4'
Eu Eu -0.1578 3.6682 'International Tables Vol C Tables 4.2.6.8 and 6.1.1.4'
N N 0.0061 0.0033 'International Tables Vol C Tables 4.2.6.8 and 6.1.1.4'
O O 0.0106 0.0060 'International Tables Vol C Tables 4.2.6.8 and 6.1.1.4'

loop_
_geom_angle_atom_site_label_1
_geom_angle_atom_site_label_2
_geom_angle_atom_site_label_3
_geom_angle
_geom_angle_site_symmetry_1
_geom_angle_site_symmetry_3
_geom_angle_publ_flag
O1 Eu1 O6 129.91(10) . . ?
O1 Eu1 N1 72.29(12) . . ?
O1 Eu1 C8 139.68(11) . . ?
O1 Eu1 C15 74.81(10) . . ?
O2 Eu1 O1 87.34(10) . . ?
O2 Eu1 O6 124.18(9) . . ?
O2 Eu1 O7 71.89(10) . . ?
O2 Eu1 N1 77.38(10) . . ?
O2 Eu1 C8 97.93(11) . . ?
O2 Eu1 C15 161.94(11) . . ?
O3 Eu1 O1 144.27(11) . . ?
O3 Eu1 O2 97.49(10) . . ?
O3 Eu1 O4 81.14(10) . . ?
O3 Eu1 O6 75.40(10) . . ?
O3 Eu1 O7 79.50(11) . . ?
O3 Eu1 N1 74.31(12) . . ?
O3 Eu1 C8 74.92(12) . . ?
O3 Eu1 C15 95.54(10) . . ?
O4 Eu1 O1 79.84(11) . . ?
O4 Eu1 O2 154.63(11) . . ?
O4 Eu1 O6 80.24(10) . . ?
O4 Eu1 O7 131.82(11) . . ?
O4 Eu1 N1 77.90(11) . . ?
O4 Eu1 C8 106.03(12) . . ?
O4 Eu1 C15 19.42(10) . . ?
O5 Eu1 O1 68.83(12) . . ?
O5 Eu1 O2 96.19(10) . . ?
O5 Eu1 O3 144.53(12) . . ?
O5 Eu1 O4 99.38(10) . . ?
O5 Eu1 O6 69.83(11) . . ?
O5 Eu1 O7 73.96(11) . . ?
O5 Eu1 N1 140.84(13) . . ?
O5 Eu1 C8 70.87(12) . . ?
O5 Eu1 C15 80.10(10) . . ?
O6 Eu1 C8 26.30(9) . . ?
O6 Eu1 C15 71.36(10) . . ?
O7 Eu1 O1 134.80(11) . . ?
O7 Eu1 O6 52.30(9) . . ?
O7 Eu1 N1 136.17(10) . . ?
O7 Eu1 C8 26.04(10) . . ?
O7 Eu1 C15 123.02(10) . . ?
N1 Eu1 O6 144.86(11) . . ?
N1 Eu1 C8 147.92(12) . . ?
N1 Eu1 C15 94.27(11) . . ?
C8 Eu1 C15 97.50(11) . . ?
Eu1 O1 H1A 110.9 . . ?
Eu1 O1 H1B 110.3 . . ?
H1A O1 H1B 108.2 . . ?
C1 O2 Eu1 130.5(3) . . ?
C1 O3 Eu1 164.9(3) 2_567 . ?
C15 O4 Eu1 121.3(3) . . ?
C15 O5 Eu1 166.5(3) 2_557 . ?
C8 O6 Eu1 90.3(2) . . ?
C8 O7 Eu1 95.1(2) . . ?
H8A O8 H8B 109.5 . . ?
C12 N1 Eu1 131.1(3) 2_567 . ?
C12 N1 C14 104.4(4) 2_567 2_567 ?
C14 N1 Eu1 123.6(3) 2_567 . ?
C12 N2 C11 127.4(3) . . ?
C12 N2 C13 107.0(4) . . ?
C13 N2 C11 125.3(4) . . ?
C5 N3 C4 125.3(4) . . ?
C5 N3 C7 105.9(4) . . ?
C7 N3 C4 128.8(3) . . ?
C5 N4 C6 105.0(4) . . ?
C19 N5 C18 126.3(4) . . ?
C21 N5 C18 126.5(4) . . ?
C21 N5 C19 106.9(4) . . ?
C21 N6 C20 104.5(4) . . ?
O2 C1 C2 116.8(3) . . ?
O3 C1 O2 125.5(3) 2_567 . ?
O3 C1 C2 117.6(3) 2_567 . ?
C3 C2 C1 118.2(3) . . ?
C3 C2 C4 118.9(3) . . ?
C4 C2 C1 122.9(4) . . ?
C2 C3 H3 119.4 . . ?
C2 C3 C4 121.3(4) . 2_667 ?
C4 C3 H3 119.4 2_667 . ?
C2 C4 N3 121.6(3) . . ?
C2 C4 C3 119.8(4) . 2_667 ?
C3 C4 N3 118.6(3) 2_667 . ?
N3 C5 H5 123.7 . . ?
N4 C5 N3 112.5(4) . . ?
N4 C5 H5 123.7 . . ?
N4 C6 H6 124.9 . . ?
C7 C6 N4 110.1(5) . . ?
C7 C6 H6 124.9 . . ?
N3 C7 H7 126.8 . . ?
C6 C7 N3 106.5(4) . . ?
C6 C7 H7 126.8 . . ?
O6 C8 Eu1 63.4(2) . . ?
O6 C8 C9 119.4(4) . . ?
O7 C8 Eu1 58.8(2) . . ?
O7 C8 O6 122.1(4) . . ?
O7 C8 C9 118.5(4) . . ?
C9 C8 Eu1 176.6(3) . . ?
C10 C9 C8 119.5(4) . . ?
C10 C9 C11 117.0(4) . . ?
C11 C9 C8 123.4(3) . . ?
C9 C10 H10 119.3 . . ?
C11 C10 C9 121.5(4) 2_558 . ?
C11 C10 H10 119.3 2_558 . ?
C9 C11 N2 119.1(4) . . ?
C10 C11 N2 119.4(3) 2_558 . ?
C10 C11 C9 121.5(4) 2_558 . ?
N1 C12 N2 112.3(4) 2_567 . ?
N1 C12 H12 123.8 2_567 . ?
N2 C12 H12 123.8 . . ?
N2 C13 H13 127.0 . . ?
C14 C13 N2 105.9(4) . . ?
C14 C13 H13 127.0 . . ?
N1 C14 H14 124.8 2_567 . ?
C13 C14 N1 110.4(4) . 2_567 ?
C13 C14 H14 124.8 . . ?
O4 C15 Eu1 39.31(18) . . ?
O4 C15 C17 117.1(4) . . ?
O5 C15 Eu1 86.9(2) 2_557 . ?
O5 C15 O4 125.5(4) 2_557 . ?
O5 C15 C17 117.2(3) 2_557 . ?
C17 C15 Eu1 152.6(3) . . ?
C17 C16 H16 119.4 . . ?
C18 C16 H16 119.4 2_457 . ?
C18 C16 C17 121.3(4) 2_457 . ?
C16 C17 C15 116.6(4) . . ?
C16 C17 C18 118.6(3) . . ?
C18 C17 C15 124.6(3) . . ?
C16 C18 N5 118.2(4) 2_457 . ?
C16 C18 C17 120.1(4) 2_457 . ?
C17 C18 N5 121.7(3) . . ?
N5 C19 H19 127.6 . . ?
C20 C19 N5 104.8(5) . . ?
C20 C19 H19 127.6 . . ?
N6 C20 C19 111.8(5) . . ?
N6 C20 H20 124.1 . . ?
C19 C20 H20 124.1 . . ?
N5 C21 H21 124.0 . . ?
N6 C21 N5 112.0(4) . . ?
N6 C21 H21 124.0 . . ?

loop_
_geom_bond_atom_site_label_1
_geom_bond_atom_site_label_2
_geom_bond_distance
_geom_bond_site_symmetry_2
_geom_bond_publ_flag
Eu1 O1 2.475(3) . ?
Eu1 O2 2.395(2) . ?
Eu1 O3 2.359(3) . ?
Eu1 O4 2.379(3) . ?
Eu1 O5 2.334(3) . ?
Eu1 O6 2.542(3) . ?
Eu1 O7 2.443(3) . ?
Eu1 N1 2.508(4) . ?
Eu1 C8 2.843(5) . ?
Eu1 C15 3.210(4) . ?
O1 H1A 0.8759 . ?
O1 H1B 0.8751 . ?
O2 C1 1.258(4) . ?
O3 C1 1.245(5) 2_567 ?
O4 C15 1.249(5) . ?
O5 C15 1.232(5) 2_557 ?
O6 C8 1.260(5) . ?
O7 C8 1.253(5) . ?
O8 H8A 0.8499 . ?
O8 H8B 0.8500 . ?
N1 C12 1.296(5) 2_567 ?
N1 C14 1.388(6) 2_567 ?
N2 C11 1.423(5) . ?
N2 C12 1.342(5) . ?
N2 C13 1.363(6) . ?
N3 C4 1.420(5) . ?
N3 C5 1.352(5) . ?
N3 C7 1.373(6) . ?
N4 C5 1.308(6) . ?
N4 C6 1.372(6) . ?
N5 C18 1.426(5) . ?
N5 C19 1.371(6) . ?
N5 C21 1.350(5) . ?
N6 C20 1.354(7) . ?
N6 C21 1.315(6) . ?
C1 O3 1.245(5) 2_567 ?
C1 C2 1.524(5) . ?
C2 C3 1.376(6) . ?
C2 C4 1.391(5) . ?
C3 H3 0.9300 . ?
C3 C4 1.394(5) 2_667 ?
C4 C3 1.394(5) 2_667 ?
C5 H5 0.9300 . ?
C6 H6 0.9300 . ?
C6 C7 1.351(7) . ?
C7 H7 0.9300 . ?
C8 C9 1.494(6) . ?
C9 C10 1.396(5) . ?
C9 C11 1.401(5) . ?
C10 H10 0.9300 . ?
C10 C11 1.370(6) 2_558 ?
C11 C10 1.370(6) 2_558 ?
C12 N1 1.297(5) 2_567 ?
C12 H12 0.9300 . ?
C13 H13 0.9300 . ?
C13 C14 1.334(7) . ?
C14 N1 1.388(6) 2_567 ?
C14 H14 0.9300 . ?
C15 O5 1.232(5) 2_557 ?
C15 C17 1.503(5) . ?
C16 H16 0.9300 . ?
C16 C17 1.387(6) . ?
C16 C18 1.381(5) 2_457 ?
C17 C18 1.389(5) . ?
C18 C16 1.381(5) 2_457 ?
C19 H19 0.9300 . ?
C19 C20 1.354(7) . ?
C20 H20 0.9300 . ?
C21 H21 0.9300 . ?

loop_
_geom_torsion_atom_site_label_1
_geom_torsion_atom_site_label_2
_geom_torsion_atom_site_label_3
_geom_torsion_atom_site_label_4
_geom_torsion
_geom_torsion_site_symmetry_1
_geom_torsion_site_symmetry_2
_geom_torsion_site_symmetry_3
_geom_torsion_site_symmetry_4
_geom_torsion_publ_flag
Eu1 O2 C1 O3 -37.8(6) . . . 2_567 ?
Eu1 O2 C1 C2 140.8(3) . . . . ?
Eu1 O4 C15 O5 -12.6(6) . . . 2_557 ?
Eu1 O4 C15 C17 161.9(3) . . . . ?
Eu1 O6 C8 O7 -4.5(4) . . . . ?
Eu1 O6 C8 C9 177.7(3) . . . . ?
Eu1 O7 C8 O6 4.7(4) . . . . ?
Eu1 O7 C8 C9 -177.5(3) . . . . ?
Eu1 C15 C17 C16 -104.3(6) . . . . ?
Eu1 C15 C17 C18 70.2(8) . . . . ?
O2 C1 C2 C3 -65.2(5) . . . . ?
O2 C1 C2 C4 118.3(4) . . . . ?
O3 C1 C2 C3 113.6(5) 2_567 . . . ?
O3 C1 C2 C4 -62.9(6) 2_567 . . . ?
O4 C15 C17 C16 -129.7(4) . . . . ?
O4 C15 C17 C18 44.8(6) . . . . ?
O5 C15 C17 C16 45.2(6) 2_557 . . . ?
O5 C15 C17 C18 -140.3(4) 2_557 . . . ?
O6 C8 C9 C10 39.9(6) . . . . ?
O6 C8 C9 C11 -144.5(4) . . . . ?
O7 C8 C9 C10 -137.9(4) . . . . ?
O7 C8 C9 C11 37.7(6) . . . . ?
N2 C13 C14 N1 0.6(8) . . . 2_567 ?
N4 C6 C7 N3 -1.4(6) . . . . ?
N5 C19 C20 N6 0.4(6) . . . . ?
C1 C2 C3 C4 -175.6(4) . . . 2_667 ?
C1 C2 C4 N3 -6.2(6) . . . . ?
C1 C2 C4 C3 175.5(4) . . . 2_667 ?
C3 C2 C4 N3 177.3(4) . . . . ?
C3 C2 C4 C3 -1.0(7) . . . 2_667 ?
C4 N3 C5 N4 179.0(4) . . . . ?
C4 N3 C7 C6 -178.0(4) . . . . ?
C4 C2 C3 C4 1.0(7) . . . 2_667 ?
C5 N3 C4 C2 134.5(4) . . . . ?
C5 N3 C4 C3 -47.2(6) . . . 2_667 ?
C5 N3 C7 C6 0.7(5) . . . . ?
C5 N4 C6 C7 1.5(6) . . . . ?
C6 N4 C5 N3 -1.0(6) . . . . ?
C7 N3 C4 C2 -47.0(6) . . . . ?
C7 N3 C4 C3 131.3(4) . . . 2_667 ?
C7 N3 C5 N4 0.2(6) . . . . ?
C8 C9 C10 C11 173.9(4) . . . 2_558 ?
C8 C9 C11 N2 7.1(6) . . . . ?
C8 C9 C11 C10 -173.7(4) . . . 2_558 ?
C10 C9 C11 N2 -177.2(4) . . . . ?
C10 C9 C11 C10 2.0(7) . . . 2_558 ?
C11 N2 C12 N1 -173.0(4) . . . 2_567 ?
C11 N2 C13 C14 173.3(5) . . . . ?
C11 C9 C10 C11 -2.0(7) . . . 2_558 ?
C12 N2 C11 C9 42.9(7) . . . . ?
C12 N2 C11 C10 -136.3(5) . . . 2_558 ?
C12 N2 C13 C14 -1.1(7) . . . . ?
C13 N2 C11 C9 -130.2(5) . . . . ?
C13 N2 C11 C10 50.5(7) . . . 2_558 ?
C13 N2 C12 N1 1.2(6) . . . 2_567 ?
C15 C17 C18 N5 12.5(6) . . . . ?
C15 C17 C18 C16 -170.9(4) . . . 2_457 ?
C16 C17 C18 N5 -173.1(4) . . . . ?
C16 C17 C18 C16 3.6(7) . . . 2_457 ?
C18 N5 C19 C20 173.7(4) . . . . ?
C18 N5 C21 N6 -174.5(4) . . . . ?
C18 C16 C17 C15 171.3(4) 2_457 . . . ?
C18 C16 C17 C18 -3.6(7) 2_457 . . . ?
C19 N5 C18 C16 -124.3(5) . . . 2_457 ?
C19 N5 C18 C17 52.4(6) . . . . ?
C19 N5 C21 N6 -1.5(5) . . . . ?
C20 N6 C21 N5 1.6(5) . . . . ?
C21 N5 C18 C16 47.5(6) . . . 2_457 ?
C21 N5 C18 C17 -135.8(4) . . . . ?
C21 N5 C19 C20 0.6(5) . . . . ?
C21 N6 C20 C19 -1.2(6) . . . . ?
